data_7160663
loop_
_publ_author_name
'Rahimi, Najmeh'
'Sehrish, Saba'
'Akompong, Samuel K.'
'Barnes, Bayler G.'
'Windorff, Cory J.'
'Talipov, Marat R.'
'Tello-Aburto, Rodolfo'

_publ_section_title
;
 Annulative endoperoxidation of tetronates.
;
_journal_issue 34
_journal_name_full 'Organic &amp; biomolecular chemistry'
_journal_page_first 7719
_journal_page_last 7723
_journal_paper_doi 10.1039/d5ob00663e
_journal_volume 23
_journal_year 2025
_chemical_formula_moiety 'C12 H16 O6'
_chemical_formula_sum 'C12 H16 O6'
_chemical_formula_weight 256.25
_chemical_name_systematic
'(+-)-methyl (3aR,5R,5aS,9aS)-3a-hydroxy-1-oxooctahydro-1H-furo[3,4-c]isobenzofuran-5-carboxylate'
_space_group_crystal_system monoclinic
_space_group_IT_number 14
_space_group_name_Hall '-P 2yn'
_space_group_name_H-M_alt 'P 1 21/n 1'
_atom_sites_solution_hydrogens geom
_atom_sites_solution_primary iterative
_audit_creation_date 2024-11-20
_audit_creation_method
;
Olex2 1.5
(compiled 2024.02.16 svn.r378c4104 for OlexSys, GUI svn.r6928)
;
_audit_update_record
;
2024-11-25 deposited with the CCDC.	2025-08-07 downloaded from the CCDC.
;
_cell_angle_alpha 90
_cell_angle_beta 90.9965(18)
_cell_angle_gamma 90
_cell_formula_units_Z 4
_cell_length_a 10.4041(2)
_cell_length_b 8.73516(16)
_cell_length_c 12.8916(3)
_cell_measurement_reflns_used 4630
_cell_measurement_temperature 100.00(10)
_cell_measurement_theta_max 75.3510
_cell_measurement_theta_min 5.3930
_cell_volume 1171.43(4)
_computing_cell_refinement 'CrysAlisPro 1.171.43.127a (Rigaku OD, 2024)'
_computing_data_collection 'CrysAlisPro 1.171.43.127a (Rigaku OD, 2024)'
_computing_data_reduction 'CrysAlisPro 1.171.43.127a (Rigaku OD, 2024)'
_computing_molecular_graphics 'Olex2 1.5 (Dolomanov et al., 2009)'
_computing_publication_material 'Olex2 1.5 (Dolomanov et al., 2009)'
_computing_structure_refinement 'SHELXL 2019/3 (Sheldrick, 2015)'
_computing_structure_solution 'olex2.solve 1.5 (Bourhis et al., 2015)'
_diffrn_ambient_environment N~2~
_diffrn_ambient_temperature 100.00(10)
_diffrn_detector 'Hybrid Pixel Array Detector'
_diffrn_detector_area_resol_mean 10.0000
_diffrn_detector_type HyPix
_diffrn_measured_fraction_theta_full 0.996
_diffrn_measured_fraction_theta_max 0.947
_diffrn_measurement_details
;
List of Runs (angles in degrees, time in seconds):

  # Type    Start    End  Width  t~exp~   \w     \q     \k     \f   Frames
#--------------------------------------------------------------------------
  1  \w     36.00  95.00   0.50    0.09    --  106.80 -77.00-150.00  118
  2  \w     35.00  60.00   0.50    0.09    --  106.80 -61.00-180.00   50
  3  \w     41.00  66.00   0.50    0.09    --  106.80 -61.00-150.00   50
  4  \w     34.00  73.00   0.50    0.09    --  106.80 -61.00  30.00   78
  5  \w     38.00  63.00   0.50    0.09    --  106.80 -61.00  60.00   50
  6  \w     36.00  73.00   0.50    0.09    --  106.80 -61.00  90.00   74
  7  \w      8.00  44.00   0.50    0.05    --   47.88 -36.00  27.00   72
  8  \w     54.00  79.00   0.50    0.05    --   47.88  36.00-176.00   50
  9  \w     95.00 178.00   0.50    0.09    --  106.80  36.00-176.00  166
 10  \w    105.00 168.00   0.50    0.09    --  106.80 125.00  60.00  126
 11  \w     74.00 102.00   0.50    0.09    --  106.80 -95.00  60.00   56
 12  \w     34.00  59.00   0.50    0.09    --  106.80 -95.00  60.00   50
 13  \w    -38.00  24.00   0.50    0.05    --  -47.88  36.00-176.00  124
 14  \w    -20.00  18.00   0.50    0.05    --  -47.88  19.00-120.00   76
 15  \w    -24.00  27.00   0.50    0.05    --  -47.88  19.00 -30.00  102
 16  \w    -46.00 -21.00   0.50    0.09    --  -91.75  45.00   0.00   50
 17  \w    -54.00 -28.00   0.50    0.09    --  -91.75  61.00 -30.00   52
 18  \w    -46.00 -21.00   0.50    0.09    --  -91.75  61.00 -90.00   50
 19  \w    -63.00 -23.00   0.50    0.09    --  -91.75  61.00-120.00   80
 20  \w    -64.00 -20.00   0.50    0.09    --  -91.75  61.00-180.00   88
 21  \w    -46.00 -21.00   0.50    0.09    --  -91.75  45.00 -90.00   50
 22  \w    -46.00 -21.00   0.50    0.09    --  -91.75  45.00 120.00   50
 23  \w   -146.00-121.00   0.50    0.09    --  -91.75 -36.00  27.00   50
 24  \w   -124.00 -88.00   0.50    0.09    --  -91.75-125.00-180.00   72
 25  \w   -160.00-134.00   0.50    0.09    --  -91.75-125.00-180.00   52
 26  \w   -120.00 -36.00   0.50    0.05    --  -47.88 -36.00  27.00  168
;
_diffrn_measurement_device 'four-circle diffractometer'
_diffrn_measurement_device_type 'XtaLAB Synergy, Dualflex, HyPix'
_diffrn_measurement_method '\w scans'
_diffrn_orient_matrix_type 'CrysAlisPro convention (1999,Acta A55,543-557)'
_diffrn_orient_matrix_UB_11 0.1133048000
_diffrn_orient_matrix_UB_12 -0.0218034000
_diffrn_orient_matrix_UB_13 0.0771598000
_diffrn_orient_matrix_UB_21 -0.0779910000
_diffrn_orient_matrix_UB_22 0.0786515000
_diffrn_orient_matrix_UB_23 0.0853718000
_diffrn_orient_matrix_UB_31 -0.0549102000
_diffrn_orient_matrix_UB_32 -0.1563249000
_diffrn_orient_matrix_UB_33 0.0322944000
_diffrn_radiation_monochromator mirror
_diffrn_radiation_probe x-ray
_diffrn_radiation_type 'Cu K\a'
_diffrn_radiation_wavelength 1.54184
_diffrn_reflns_av_R_equivalents 0.0300
_diffrn_reflns_av_unetI/netI 0.0283
_diffrn_reflns_Laue_measured_fraction_full 0.996
_diffrn_reflns_Laue_measured_fraction_max 0.947
_diffrn_reflns_limit_h_max 13
_diffrn_reflns_limit_h_min -12
_diffrn_reflns_limit_k_max 4
_diffrn_reflns_limit_k_min -10
_diffrn_reflns_limit_l_max 16
_diffrn_reflns_limit_l_min -15
_diffrn_reflns_number 8054
_diffrn_reflns_point_group_measured_fraction_full 0.996
_diffrn_reflns_point_group_measured_fraction_max 0.947
_diffrn_reflns_theta_full 67.684
_diffrn_reflns_theta_max 76.686
_diffrn_reflns_theta_min 5.418
_diffrn_source 'micro-focus sealed X-ray tube'
_diffrn_source_type 'PhotonJet (Cu) X-ray Source'
_exptl_absorpt_coefficient_mu 0.995
_exptl_absorpt_correction_T_max 1.00000
_exptl_absorpt_correction_T_min 0.67989
_exptl_absorpt_correction_type multi-scan
_exptl_absorpt_process_details
;
CrysAlisPro 1.171.43.127a (Rigaku Oxford Diffraction, 2024)
Empirical absorption correction using spherical harmonics,
implemented in SCALE3 ABSPACK scaling algorithm.
;
_exptl_crystal_colour 'clear colourless'
_exptl_crystal_colour_lustre clear
_exptl_crystal_colour_primary colourless
_exptl_crystal_density_diffrn 1.453
_exptl_crystal_description block
_exptl_crystal_F_000 544
_exptl_crystal_recrystallization_method 'Vapour deposition'
_exptl_crystal_size_max 0.251
_exptl_crystal_size_mid 0.172
_exptl_crystal_size_min 0.103
_refine_diff_density_max 0.297
_refine_diff_density_min -0.270
_refine_diff_density_rms 0.046
_refine_ls_extinction_coef 0.0014(3)
_refine_ls_extinction_expression Fc^*^=kFc[1+0.001xFc^2^\l^3^/sin(2\q)]^-1/4^
_refine_ls_extinction_method 'SHELXL-2019/2 (Sheldrick 2019)'
_refine_ls_goodness_of_fit_ref 1.052
_refine_ls_hydrogen_treatment constr
_refine_ls_matrix_type full
_refine_ls_number_parameters 166
_refine_ls_number_reflns 2336
_refine_ls_number_restraints 0
_refine_ls_restrained_S_all 1.052
_refine_ls_R_factor_all 0.0428
_refine_ls_R_factor_gt 0.0368
_refine_ls_shift/su_max 0.000
_refine_ls_shift/su_mean 0.000
_refine_ls_structure_factor_coef Fsqd
_refine_ls_weighting_details 'w=1/[\s^2^(Fo^2^)+(0.0420P)^2^+0.6965P] where P=(Fo^2^+2Fc^2^)/3'
_refine_ls_weighting_scheme calc
_refine_ls_wR_factor_gt 0.0958
_refine_ls_wR_factor_ref 0.1004
_reflns_Friedel_coverage 0.000
_reflns_number_gt 2071
_reflns_number_total 2336
_reflns_threshold_expression 'I > 2\s(I)'
_cod_data_source_file d5ob00663e2.cif
_cod_data_source_block 20240926_nar7_5_auto
_cod_depositor_comments 'Adding full bibliography for 7160662--7160664.cif.'
_cod_database_code 7160663
_shelx_shelxl_version_number 2019/3
_chemical_oxdiff_formula 'C12 H16 O6'
_shelx_space_group_comment
;
The symmetry employed for this shelxl refinement is uniquely defined
by the following loop, which should always be used as a source of
symmetry information in preference to the above space-group names.
They are only intended as comments.
;
_shelx_estimated_absorpt_t_max 0.904
_shelx_estimated_absorpt_t_min 0.788
_olex2_refinement_description
;
1.a Ternary CH refined with riding coordinates:
 C7(H7), C2(H2A)
1.b Secondary CH2 refined with riding coordinates:
 C3(H3A,H3B), C5(H5A,H5B), C9(H9A,H9B), C4(H4A,H4B), C6(H6A,H6B)
1.c Idealised Me refined as rotating group:
 C12(H12A,H12B,H12C)
1.d Idealised tetrahedral OH refined as rotating group:
 O2(H2)
;
_olex2_exptl_crystal_mounting_method 'on 200 micron loop in NVH oil under a cold stream of nitrogen (100 K)'
_olex2_submission_original_sample_id 20240926_NAR7_5
_olex2_submission_special_instructions 'No special instructions were received'
_oxdiff_exptl_absorpt_empirical_details
;
Empirical correction (ABSPACK) includes:
- Absorption correction using spherical harmonics
- Frame scaling
;
_oxdiff_exptl_absorpt_empirical_full_max 1.346
_oxdiff_exptl_absorpt_empirical_full_min 0.618

loop_
_space_group_symop_operation_xyz
'x, y, z'
'-x+1/2, y+1/2, -z+1/2'
'-x, -y, -z'
'x-1/2, -y-1/2, z-1/2'

loop_
_atom_site_label
_atom_site_type_symbol
_atom_site_fract_x
_atom_site_fract_y
_atom_site_fract_z
_atom_site_U_iso_or_equiv
_atom_site_adp_type
_atom_site_occupancy
_atom_site_site_symmetry_order
_atom_site_calc_flag
_atom_site_refinement_flags_posn
_atom_site_refinement_flags_adp
_atom_site_refinement_flags_occupancy
_atom_site_disorder_assembly
_atom_site_disorder_group
O1 O 0.43631(9) 0.15634(12) 0.54710(8) 0.0209(2) Uani 1 1 d . . . . .
O2 O 0.59187(10) 0.01228(12) 0.63411(8) 0.0224(3) Uani 1 1 d . . . . .
H2 H 0.594169 -0.051537 0.585429 0.034 Uiso 1 1 calc R U . . .
O6 O 0.13941(10) 0.29211(12) 0.64464(9) 0.0258(3) Uani 1 1 d . . . . .
O4 O 0.58467(11) 0.55468(12) 0.62998(9) 0.0275(3) Uani 1 1 d . . . . .
O3 O 0.65682(10) 0.37678(12) 0.52196(8) 0.0256(3) Uani 1 1 d . . . . .
O5 O 0.19317(11) 0.05900(13) 0.58653(10) 0.0342(3) Uani 1 1 d . . . . .
C7 C 0.35224(13) 0.26058(16) 0.59918(11) 0.0188(3) Uani 1 1 d . . . . .
H7 H 0.344958 0.357611 0.558327 0.023 Uiso 1 1 calc R U . . .
C1 C 0.55921(13) 0.28379(16) 0.67529(11) 0.0199(3) Uani 1 1 d . . . . .
C2 C 0.41692(14) 0.29434(16) 0.70491(11) 0.0194(3) Uani 1 1 d . . . . .
H2A H 0.395859 0.400607 0.727924 0.023 Uiso 1 1 calc R U . . .
C11 C 0.22088(14) 0.18829(16) 0.60772(11) 0.0201(3) Uani 1 1 d . . . . .
C10 C 0.59828(14) 0.42157(17) 0.61011(12) 0.0222(3) Uani 1 1 d . . . . .
C3 C 0.38249(14) 0.17869(18) 0.78932(11) 0.0231(3) Uani 1 1 d . . . . .
H3A H 0.292946 0.196415 0.811149 0.028 Uiso 1 1 calc R U . . .
H3B H 0.387744 0.073707 0.760773 0.028 Uiso 1 1 calc R U . . .
C8 C 0.56339(13) 0.15597(17) 0.59434(11) 0.0192(3) Uani 1 1 d . . . . .
C5 C 0.61104(15) 0.16164(19) 0.85220(12) 0.0256(3) Uani 1 1 d . . . . .
H5A H 0.618095 0.055233 0.826477 0.031 Uiso 1 1 calc R U . . .
H5B H 0.668428 0.172098 0.913850 0.031 Uiso 1 1 calc R U . . .
C9 C 0.65897(14) 0.21163(17) 0.51413(12) 0.0233(3) Uani 1 1 d . . . . .
H9A H 0.746153 0.171508 0.529820 0.028 Uiso 1 1 calc R U . . .
H9B H 0.632479 0.178184 0.443566 0.028 Uiso 1 1 calc R U . . .
C4 C 0.47286(15) 0.19255(19) 0.88337(12) 0.0264(3) Uani 1 1 d . . . . .
H4A H 0.466437 0.296743 0.913053 0.032 Uiso 1 1 calc R U . . .
H4B H 0.447261 0.118246 0.937193 0.032 Uiso 1 1 calc R U . . .
C6 C 0.65446(14) 0.27200(18) 0.76806(12) 0.0240(3) Uani 1 1 d . . . . .
H6A H 0.738944 0.238002 0.742441 0.029 Uiso 1 1 calc R U . . .
H6B H 0.666035 0.374937 0.798970 0.029 Uiso 1 1 calc R U . . .
C12 C 0.01137(15) 0.2379(2) 0.66628(14) 0.0324(4) Uani 1 1 d . . . . .
H12A H -0.027691 0.195334 0.602841 0.049 Uiso 1 1 calc R U . . .
H12B H -0.041090 0.323218 0.690883 0.049 Uiso 1 1 calc R U . . .
H12C H 0.016081 0.158265 0.719781 0.049 Uiso 1 1 calc R U . . .

loop_
_atom_site_aniso_label
_atom_site_aniso_U_11
_atom_site_aniso_U_22
_atom_site_aniso_U_33
_atom_site_aniso_U_23
_atom_site_aniso_U_13
_atom_site_aniso_U_12
O1 0.0155(5) 0.0259(5) 0.0210(5) -0.0053(4) -0.0010(4) 0.0017(4)
O2 0.0257(5) 0.0203(5) 0.0212(5) -0.0027(4) -0.0018(4) 0.0034(4)
O6 0.0180(5) 0.0243(6) 0.0354(6) 0.0027(4) 0.0062(4) 0.0022(4)
O4 0.0280(6) 0.0226(6) 0.0321(6) -0.0015(5) 0.0020(5) -0.0037(4)
O3 0.0259(6) 0.0265(6) 0.0246(5) -0.0010(4) 0.0067(4) -0.0057(4)
O5 0.0250(6) 0.0272(6) 0.0505(7) -0.0104(5) 0.0070(5) -0.0053(5)
C7 0.0178(7) 0.0184(7) 0.0202(7) -0.0009(5) 0.0020(5) 0.0016(5)
C1 0.0182(7) 0.0211(7) 0.0203(7) -0.0031(6) -0.0002(5) -0.0013(5)
C2 0.0178(7) 0.0204(7) 0.0199(7) -0.0014(5) 0.0005(5) 0.0003(5)
C11 0.0199(7) 0.0203(7) 0.0200(7) 0.0012(6) -0.0006(5) 0.0008(6)
C10 0.0162(7) 0.0261(8) 0.0244(7) -0.0019(6) -0.0008(5) -0.0028(6)
C3 0.0214(7) 0.0273(8) 0.0207(7) 0.0016(6) 0.0020(5) -0.0003(6)
C8 0.0155(7) 0.0223(7) 0.0197(7) -0.0018(6) -0.0011(5) -0.0002(5)
C5 0.0254(8) 0.0297(8) 0.0216(7) -0.0020(6) -0.0051(6) 0.0028(6)
C9 0.0209(7) 0.0245(8) 0.0245(7) -0.0045(6) 0.0038(6) -0.0012(6)
C4 0.0287(8) 0.0312(8) 0.0194(7) 0.0003(6) 0.0004(6) 0.0022(7)
C6 0.0207(7) 0.0279(8) 0.0233(7) -0.0055(6) -0.0026(6) -0.0006(6)
C12 0.0193(8) 0.0357(9) 0.0423(10) 0.0089(8) 0.0083(7) 0.0005(7)

loop_
_atom_type_symbol
_atom_type_description
_atom_type_scat_dispersion_real
_atom_type_scat_dispersion_imag
_atom_type_scat_source
C C 0.0181 0.0091 'International Tables Vol C Tables 4.2.6.8 and 6.1.1.4'
H H 0.0000 0.0000 'International Tables Vol C Tables 4.2.6.8 and 6.1.1.4'
O O 0.0492 0.0322 'International Tables Vol C Tables 4.2.6.8 and 6.1.1.4'

loop_
_geom_angle_atom_site_label_1
_geom_angle_atom_site_label_2
_geom_angle_atom_site_label_3
_geom_angle
_geom_angle_site_symmetry_1
_geom_angle_site_symmetry_3
_geom_angle_publ_flag
C7 O1 C8 111.35(10) . . ?
C8 O2 H2 109.5 . . ?
C11 O6 C12 116.05(12) . . ?
C10 O3 C9 110.73(11) . . ?
O1 C7 H7 109.4 . . ?
O1 C7 C2 105.96(11) . . ?
O1 C7 C11 109.13(11) . . ?
C2 C7 H7 109.4 . . ?
C11 C7 H7 109.4 . . ?
C11 C7 C2 113.44(12) . . ?
C2 C1 C6 114.80(12) . . ?
C10 C1 C2 110.85(12) . . ?
C10 C1 C8 100.89(11) . . ?
C10 C1 C6 107.79(11) . . ?
C8 C1 C2 104.60(11) . . ?
C8 C1 C6 117.04(12) . . ?
C7 C2 H2A 110.3 . . ?
C1 C2 C7 100.18(11) . . ?
C1 C2 H2A 110.3 . . ?
C3 C2 C7 113.51(12) . . ?
C3 C2 C1 112.01(12) . . ?
C3 C2 H2A 110.3 . . ?
O6 C11 C7 108.83(12) . . ?
O5 C11 O6 124.82(14) . . ?
O5 C11 C7 126.34(13) . . ?
O4 C10 O3 120.99(14) . . ?
O4 C10 C1 127.81(14) . . ?
O3 C10 C1 111.19(12) . . ?
C2 C3 H3A 109.4 . . ?
C2 C3 H3B 109.4 . . ?
H3A C3 H3B 108.0 . . ?
C4 C3 C2 111.32(12) . . ?
C4 C3 H3A 109.4 . . ?
C4 C3 H3B 109.4 . . ?
O1 C8 C1 104.43(11) . . ?
O1 C8 C9 108.40(11) . . ?
O2 C8 O1 110.23(11) . . ?
O2 C8 C1 114.66(11) . . ?
O2 C8 C9 113.67(12) . . ?
C9 C8 C1 104.85(11) . . ?
H5A C5 H5B 108.0 . . ?
C4 C5 H5A 109.3 . . ?
C4 C5 H5B 109.3 . . ?
C4 C5 C6 111.59(13) . . ?
C6 C5 H5A 109.3 . . ?
C6 C5 H5B 109.3 . . ?
O3 C9 C8 105.03(11) . . ?
O3 C9 H9A 110.7 . . ?
O3 C9 H9B 110.7 . . ?
C8 C9 H9A 110.7 . . ?
C8 C9 H9B 110.7 . . ?
H9A C9 H9B 108.8 . . ?
C3 C4 H4A 109.6 . . ?
C3 C4 H4B 109.6 . . ?
C5 C4 C3 110.34(12) . . ?
C5 C4 H4A 109.6 . . ?
C5 C4 H4B 109.6 . . ?
H4A C4 H4B 108.1 . . ?
C1 C6 H6A 108.9 . . ?
C1 C6 H6B 108.9 . . ?
C5 C6 C1 113.52(12) . . ?
C5 C6 H6A 108.9 . . ?
C5 C6 H6B 108.9 . . ?
H6A C6 H6B 107.7 . . ?
O6 C12 H12A 109.5 . . ?
O6 C12 H12B 109.5 . . ?
O6 C12 H12C 109.5 . . ?
H12A C12 H12B 109.5 . . ?
H12A C12 H12C 109.5 . . ?
H12B C12 H12C 109.5 . . ?

loop_
_geom_bond_atom_site_label_1
_geom_bond_atom_site_label_2
_geom_bond_distance
_geom_bond_site_symmetry_2
_geom_bond_publ_flag
O1 C7 1.4372(17) . ?
O1 C8 1.4460(16) . ?
O2 H2 0.8400 . ?
O2 C8 1.3859(17) . ?
O6 C11 1.3347(18) . ?
O6 C12 1.4457(18) . ?
O4 C10 1.1995(19) . ?
O3 C10 1.3563(18) . ?
O3 C9 1.4463(19) . ?
O5 C11 1.1960(18) . ?
C7 H7 1.0000 . ?
C7 C2 1.5381(19) . ?
C7 C11 1.511(2) . ?
C1 C2 1.5380(19) . ?
C1 C10 1.527(2) . ?
C1 C8 1.5294(19) . ?
C1 C6 1.543(2) . ?
C2 H2A 1.0000 . ?
C2 C3 1.532(2) . ?
C3 H3A 0.9900 . ?
C3 H3B 0.9900 . ?
C3 C4 1.526(2) . ?
C8 C9 1.527(2) . ?
C5 H5A 0.9900 . ?
C5 H5B 0.9900 . ?
C5 C4 1.524(2) . ?
C5 C6 1.525(2) . ?
C9 H9A 0.9900 . ?
C9 H9B 0.9900 . ?
C4 H4A 0.9900 . ?
C4 H4B 0.9900 . ?
C6 H6A 0.9900 . ?
C6 H6B 0.9900 . ?
C12 H12A 0.9800 . ?
C12 H12B 0.9800 . ?
C12 H12C 0.9800 . ?

loop_
_geom_torsion_atom_site_label_1
_geom_torsion_atom_site_label_2
_geom_torsion_atom_site_label_3
_geom_torsion_atom_site_label_4
_geom_torsion
_geom_torsion_site_symmetry_1
_geom_torsion_site_symmetry_2
_geom_torsion_site_symmetry_3
_geom_torsion_site_symmetry_4
_geom_torsion_publ_flag
O1 C7 C2 C1 32.42(13) . . . . ?
O1 C7 C2 C3 -87.14(14) . . . . ?
O1 C7 C11 O6 -172.60(11) . . . . ?
O1 C7 C11 O5 8.3(2) . . . . ?
O1 C8 C9 O3 85.63(13) . . . . ?
O2 C8 C9 O3 -151.43(11) . . . . ?
C7 O1 C8 O2 117.46(12) . . . . ?
C7 O1 C8 C1 -6.17(14) . . . . ?
C7 O1 C8 C9 -117.54(12) . . . . ?
C7 C2 C3 C4 165.82(12) . . . . ?
C1 C2 C3 C4 53.25(16) . . . . ?
C1 C8 C9 O3 -25.46(14) . . . . ?
C2 C7 C11 O6 69.51(15) . . . . ?
C2 C7 C11 O5 -109.58(17) . . . . ?
C2 C1 C10 O4 52.7(2) . . . . ?
C2 C1 C10 O3 -128.70(12) . . . . ?
C2 C1 C8 O1 26.96(14) . . . . ?
C2 C1 C8 O2 -93.77(13) . . . . ?
C2 C1 C8 C9 140.87(12) . . . . ?
C2 C1 C6 C5 43.45(17) . . . . ?
C2 C3 C4 C5 -60.49(17) . . . . ?
C11 C7 C2 C1 152.13(12) . . . . ?
C11 C7 C2 C3 32.57(17) . . . . ?
C10 O3 C9 C8 14.43(15) . . . . ?
C10 C1 C2 C7 72.09(13) . . . . ?
C10 C1 C2 C3 -167.26(12) . . . . ?
C10 C1 C8 O1 -88.17(12) . . . . ?
C10 C1 C8 O2 151.10(11) . . . . ?
C10 C1 C8 C9 25.75(14) . . . . ?
C10 C1 C6 C5 167.51(12) . . . . ?
C8 O1 C7 C2 -17.14(14) . . . . ?
C8 O1 C7 C11 -139.63(12) . . . . ?
C8 C1 C2 C7 -35.86(13) . . . . ?
C8 C1 C2 C3 84.80(14) . . . . ?
C8 C1 C10 O4 163.11(15) . . . . ?
C8 C1 C10 O3 -18.35(15) . . . . ?
C8 C1 C6 C5 -79.75(16) . . . . ?
C9 O3 C10 O4 -178.62(13) . . . . ?
C9 O3 C10 C1 2.72(16) . . . . ?
C4 C5 C6 C1 -49.79(17) . . . . ?
C6 C1 C2 C7 -165.49(12) . . . . ?
C6 C1 C2 C3 -44.83(16) . . . . ?
C6 C1 C10 O4 -73.67(19) . . . . ?
C6 C1 C10 O3 104.88(13) . . . . ?
C6 C1 C8 O1 155.24(12) . . . . ?
C6 C1 C8 O2 34.51(17) . . . . ?
C6 C1 C8 C9 -90.84(15) . . . . ?
C6 C5 C4 C3 58.42(17) . . . . ?
C12 O6 C11 O5 4.3(2) . . . . ?
C12 O6 C11 C7 -174.78(12) . . . . ?
